data_7154847
loop_
_publ_author_name
'Temprano, \'Alvaro G'
'Monle\'on, Laura M'
'Rubio, Omayra H.'
'Rubio, Luis Sim\'on'
'P\'erez, Asunci\'on B'
'Sanz, Francisca'
'Mor\'an, Joaqu\'in R'

_publ_section_title
;
 A highly selective receptor for zwitterionic proline.
;
_journal_issue 4
_journal_name_full 'Organic &amp; biomolecular chemistry'
_journal_page_first 1325
_journal_page_last 1331
_journal_paper_doi 10.1039/c5ob02387d
_journal_volume 14
_journal_year 2016
_chemical_absolute_configuration rm
_chemical_formula_moiety 'C32 H31 Cl N4 O3, H2 O'
_chemical_formula_sum 'C32 H33 Cl N4 O4'
_chemical_formula_weight 573.07
_chemical_name_systematic
; 
 ? 
;
_space_group_IT_number 2
_symmetry_cell_setting triclinic
_symmetry_space_group_name_Hall '-P 1'
_symmetry_space_group_name_H-M 'P -1'
_atom_sites_solution_hydrogens geom
_atom_sites_solution_primary direct
_atom_sites_solution_secondary difmap
_audit_creation_method SHELXL-97
_audit_update_record
;
2015-11-18 deposited with the CCDC.
2015-12-04 downloaded from the CCDC.
;
_cell_angle_alpha 87.286(5)
_cell_angle_beta 83.220(4)
_cell_angle_gamma 82.716(5)
_cell_formula_units_Z 2
_cell_length_a 8.4156(5)
_cell_length_b 11.6638(8)
_cell_length_c 14.9936(8)
_cell_measurement_reflns_used 2180
_cell_measurement_temperature 298(2)
_cell_measurement_theta_max 62.69
_cell_measurement_theta_min 2.97
_cell_volume 1448.87(15)
_computing_cell_refinement 'SAINT (Bruker 2006)'
_computing_data_collection 'APEX 2 (Bruker 2006)'
_computing_data_reduction 'SAINT (Bruker 2006)'
_computing_molecular_graphics 'Mercury 2.3 (Macrae et al, 2008)'
_computing_publication_material 'Bruker SHELXTL'
_computing_structure_refinement 'SHELXL-97 (Sheldrick, 1997)'
_computing_structure_solution 'SHELXS-97 (Sheldrick, 1990)'
_diffrn_ambient_temperature 298(2)
_diffrn_measured_fraction_theta_full 0.853
_diffrn_measured_fraction_theta_max 0.853
_diffrn_measurement_device_type 'CCD area detector'
_diffrn_measurement_method 'phi and omega scans'
_diffrn_radiation_monochromator graphite
_diffrn_radiation_source 'fine-focus sealed tube'
_diffrn_radiation_type CuK\a
_diffrn_radiation_wavelength 1.54178
_diffrn_reflns_av_R_equivalents 0.0755
_diffrn_reflns_av_sigmaI/netI 0.0915
_diffrn_reflns_limit_h_max 9
_diffrn_reflns_limit_h_min -8
_diffrn_reflns_limit_k_max 13
_diffrn_reflns_limit_k_min -13
_diffrn_reflns_limit_l_max 17
_diffrn_reflns_limit_l_min -17
_diffrn_reflns_number 8298
_diffrn_reflns_theta_full 67.29
_diffrn_reflns_theta_max 67.29
_diffrn_reflns_theta_min 2.97
_exptl_absorpt_coefficient_mu 1.525
_exptl_absorpt_correction_T_max 0.859
_exptl_absorpt_correction_T_min 0.803
_exptl_absorpt_correction_type multi-scan
_exptl_absorpt_process_details 'SADABS (Bruker, 2006)'
_exptl_crystal_colour colourless
_exptl_crystal_density_diffrn 1.314
_exptl_crystal_density_method 'not measured'
_exptl_crystal_description prismatic
_exptl_crystal_F_000 604
_exptl_crystal_size_max 0.18
_exptl_crystal_size_mid 0.12
_exptl_crystal_size_min 0.10
_refine_diff_density_max 0.843
_refine_diff_density_min -0.797
_refine_diff_density_rms 0.212
_refine_ls_extinction_coef 0.020(3)
_refine_ls_extinction_expression Fc^*^=kFc[1+0.001xFc^2^\l^3^/sin(2\q)]^-1/4^
_refine_ls_extinction_method SHELXL
_refine_ls_goodness_of_fit_ref 2.257
_refine_ls_hydrogen_treatment mixed
_refine_ls_matrix_type full
_refine_ls_number_parameters 382
_refine_ls_number_reflns 4419
_refine_ls_number_restraints 0
_refine_ls_restrained_S_all 2.257
_refine_ls_R_factor_all 0.2429
_refine_ls_R_factor_gt 0.1298
_refine_ls_shift/su_max 0.000
_refine_ls_shift/su_mean 0.000
_refine_ls_structure_factor_coef Fsqd
_refine_ls_weighting_details 'calc w=1/[\s^2^(Fo^2^)+(0.1000P)^2^+0.0000P] where P=(Fo^2^+2Fc^2^)/3'
_refine_ls_weighting_scheme calc
_refine_ls_wR_factor_gt 0.3206
_refine_ls_wR_factor_ref 0.4035
_reflns_number_gt 2357
_reflns_number_total 4419
_reflns_threshold_expression >2sigma(I)
_cod_data_source_file c5ob02387d2.cif
_cod_data_source_block 2fin
_cod_depositor_comments
;
The following automatic conversions were performed:

'_symmetry_cell_setting' value 'Triclinic' changed to 'triclinic'
according to
/usr/data/users/saulius/crontab/automatic-downloads/rss-feeds/RSC/lib/dictionaries/cif_core.dic
dictionary named 'cif_core.dic' version 2.4.2 from 2011-04-26.

Automatic conversion script
Id: cif_fix_values 4268 2015-11-12 08:31:59Z antanas 

 Adding full bibliography for 7154846--7154847.cif.
;
_cod_original_sg_symbol_Hall -P1
_cod_original_sg_symbol_H-M P-1
_cod_database_code 7154847

loop_
_symmetry_equiv_pos_as_xyz
'x, y, z'
'-x, -y, -z'

loop_
_atom_site_label
_atom_site_type_symbol
_atom_site_fract_x
_atom_site_fract_y
_atom_site_fract_z
_atom_site_U_iso_or_equiv
_atom_site_adp_type
_atom_site_occupancy
_atom_site_symmetry_multiplicity
_atom_site_calc_flag
_atom_site_refinement_flags
Cl1 Cl -0.0101(3) 0.9673(3) 0.38499(15) 0.1013(11) Uani 1 1 d .
O1 O -0.5153(6) 1.2036(5) -0.2147(3) 0.0538(14) Uani 1 1 d .
O2 O -0.2235(7) 0.9048(6) -0.0315(3) 0.0658(17) Uani 1 1 d .
O3 O -0.7175(8) 1.4691(6) -0.2883(4) 0.085(2) Uani 1 1 d .
N1 N -0.3573(7) 1.0615(6) -0.0993(4) 0.0574(18) Uani 1 1 d .
H1N H -0.3979 1.1320 -0.0903 0.069 Uiso 1 1 calc R
N2 N -0.2767(7) 1.0764(6) 0.0392(4) 0.0566(17) Uani 1 1 d .
H2 H -0.3171 1.1475 0.0329 0.068 Uiso 1 1 calc R
N3 N -0.6543(8) 1.4007(6) -0.1511(4) 0.0628(19) Uani 1 1 d .
H3N H -0.6032 1.3425 -0.1249 0.075 Uiso 1 1 calc R
N4 N -0.7016(9) 1.4699(7) -0.0091(4) 0.071(2) Uani 1 1 d .
C1 C -0.3154(9) 0.9065(7) -0.2088(4) 0.055(2) Uani 1 1 d .
H1 H -0.2618 0.8569 -0.1687 0.066 Uiso 1 1 calc R
C2 C -0.3333(9) 0.8677(8) -0.2925(5) 0.060(2) Uani 1 1 d .
C3 C -0.4135(9) 0.9436(8) -0.3504(5) 0.061(2) Uani 1 1 d .
H3 H -0.4275 0.9187 -0.4067 0.074 Uiso 1 1 calc R
C4 C -0.4737(9) 1.0554(8) -0.3275(4) 0.054(2) Uani 1 1 d .
C5 C -0.5630(10) 1.1345(8) -0.3929(5) 0.064(2) Uani 1 1 d .
H5A H -0.4867 1.1587 -0.4416 0.076 Uiso 1 1 calc R
H5B H -0.6383 1.0926 -0.4184 0.076 Uiso 1 1 calc R
C6 C -0.6532(10) 1.2392(8) -0.3476(5) 0.061(2) Uani 1 1 d .
H6A H -0.7511 1.2184 -0.3133 0.073 Uiso 1 1 calc R
H6B H -0.6837 1.2975 -0.3928 0.073 Uiso 1 1 calc R
C7 C -0.5511(9) 1.2890(7) -0.2853(4) 0.0514(19) Uani 1 1 d .
C8 C -0.4552(9) 1.0921(7) -0.2441(4) 0.053(2) Uani 1 1 d .
C9 C -0.3759(8) 1.0182(7) -0.1835(4) 0.0501(19) Uani 1 1 d .
C10 C -0.3935(10) 1.3247(7) -0.3310(5) 0.061(2) Uani 1 1 d .
C11 C -0.2612(11) 1.3257(8) -0.2834(7) 0.074(2) Uani 1 1 d .
H11 H -0.2715 1.3037 -0.2228 0.088 Uiso 1 1 calc R
C12 C -0.1200(14) 1.3568(10) -0.3208(9) 0.102(4) Uani 1 1 d .
H12 H -0.0342 1.3539 -0.2866 0.122 Uiso 1 1 calc R
C13 C -0.1013(16) 1.3927(11) -0.4090(11) 0.115(4) Uani 1 1 d .
H13 H -0.0023 1.4122 -0.4355 0.138 Uiso 1 1 calc R
C14 C -0.2317(18) 1.3999(10) -0.4590(8) 0.112(4) Uani 1 1 d .
H14 H -0.2211 1.4273 -0.5184 0.134 Uiso 1 1 calc R
C15 C -0.3806(14) 1.3655(9) -0.4195(6) 0.087(3) Uani 1 1 d .
H15 H -0.4681 1.3702 -0.4526 0.104 Uiso 1 1 calc R
C16 C -0.2696(10) 0.7395(8) -0.3176(5) 0.066(2) Uani 1 1 d .
C17 C -0.390(3) 0.6669(15) -0.2824(18) 0.285(16) Uani 1 1 d .
H17A H -0.3395 0.5888 -0.2754 0.428 Uiso 1 1 calc R
H17B H -0.4697 0.6693 -0.3232 0.428 Uiso 1 1 calc R
H17C H -0.4395 0.6940 -0.2251 0.428 Uiso 1 1 calc R
C18 C -0.121(2) 0.7020(15) -0.2806(16) 0.261(16) Uani 1 1 d .
H18A H -0.1418 0.6542 -0.2276 0.391 Uiso 1 1 calc R
H18B H -0.0740 0.7683 -0.2652 0.391 Uiso 1 1 calc R
H18C H -0.0476 0.6586 -0.3241 0.391 Uiso 1 1 calc R
C19 C -0.236(3) 0.7276(15) -0.4135(9) 0.269(16) Uani 1 1 d .
H19A H -0.1456 0.7674 -0.4357 0.403 Uiso 1 1 calc R
H19B H -0.3286 0.7602 -0.4419 0.403 Uiso 1 1 calc R
H19C H -0.2115 0.6471 -0.4268 0.403 Uiso 1 1 calc R
C20 C -0.2830(9) 1.0056(9) -0.0305(4) 0.059(2) Uani 1 1 d .
C21 C -0.2105(8) 1.0441(7) 0.1204(4) 0.052(2) Uani 1 1 d .
C22 C -0.0944(10) 0.9538(9) 0.1294(5) 0.070(3) Uani 1 1 d .
H22 H -0.0563 0.9072 0.0808 0.084 Uiso 1 1 calc R
C23 C -0.0326(10) 0.9308(8) 0.2107(5) 0.066(2) Uani 1 1 d .
H23 H 0.0456 0.8680 0.2172 0.079 Uiso 1 1 calc R
C24 C -0.0862(10) 1.0003(9) 0.2816(5) 0.065(2) Uani 1 1 d .
C25 C -0.1982(11) 1.0941(9) 0.2729(5) 0.070(3) Uani 1 1 d .
H25 H -0.2324 1.1430 0.3205 0.084 Uiso 1 1 calc R
C26 C -0.2592(10) 1.1147(8) 0.1913(5) 0.064(2) Uani 1 1 d .
H26 H -0.3358 1.1784 0.1844 0.077 Uiso 1 1 calc R
C27 C -0.6504(9) 1.3957(7) -0.2420(5) 0.057(2) Uani 1 1 d .
C28 C -0.7315(10) 1.4890(9) -0.0949(5) 0.068(2) Uani 1 1 d .
C29 C -0.7741(13) 1.5470(9) 0.0504(6) 0.088(3) Uani 1 1 d .
H29 H -0.7541 1.5354 0.1101 0.105 Uiso 1 1 calc R
C30 C -0.8745(12) 1.6405(9) 0.0286(6) 0.083(3) Uani 1 1 d .
H30 H -0.9243 1.6911 0.0724 0.100 Uiso 1 1 calc R
C31 C -0.9021(11) 1.6596(9) -0.0594(6) 0.077(3) Uani 1 1 d .
H31 H -0.9710 1.7240 -0.0755 0.093 Uiso 1 1 calc R
C32 C -0.8295(11) 1.5853(9) -0.1235(6) 0.074(3) Uani 1 1 d .
H32 H -0.8448 1.5985 -0.1837 0.089 Uiso 1 1 calc R
O4 O -0.5397(8) 1.2508(7) 0.0083(4) 0.0705(17) Uani 1 1 d .
H1O H -0.610(12) 1.195(9) 0.026(6) 0.09(3) Uiso 1 1 d .
H2O H -0.603(7) 1.314(5) 0.014(3) 0.017(15) Uiso 1 1 d .

loop_
_atom_site_aniso_label
_atom_site_aniso_U_11
_atom_site_aniso_U_22
_atom_site_aniso_U_33
_atom_site_aniso_U_23
_atom_site_aniso_U_13
_atom_site_aniso_U_12
Cl1 0.107(2) 0.146(3) 0.0625(15) 0.0117(15) -0.0477(13) -0.0304(17)
O1 0.046(3) 0.075(4) 0.040(3) -0.004(2) -0.0107(19) 0.002(2)
O2 0.054(4) 0.086(5) 0.056(3) -0.009(3) -0.023(2) 0.016(3)
O3 0.093(5) 0.088(5) 0.065(4) -0.006(3) -0.024(3) 0.036(4)
N1 0.059(4) 0.073(5) 0.042(3) -0.008(3) -0.013(3) -0.004(3)
N2 0.053(4) 0.074(5) 0.043(3) -0.009(3) -0.017(3) 0.006(3)
N3 0.060(5) 0.080(5) 0.046(3) -0.006(3) -0.012(3) 0.012(3)
N4 0.068(5) 0.089(6) 0.057(4) -0.010(4) -0.010(3) 0.000(4)
C1 0.050(5) 0.076(6) 0.036(4) 0.001(4) -0.008(3) -0.001(4)
C2 0.050(5) 0.088(7) 0.043(4) -0.010(4) -0.008(3) -0.011(4)
C3 0.059(5) 0.084(7) 0.044(4) -0.018(4) -0.011(3) -0.008(4)
C4 0.043(5) 0.086(6) 0.037(4) 0.000(4) -0.012(3) -0.017(4)
C5 0.059(5) 0.087(7) 0.048(4) -0.007(4) -0.024(3) -0.004(4)
C6 0.056(5) 0.080(6) 0.049(4) 0.001(4) -0.019(3) -0.001(4)
C7 0.049(5) 0.064(5) 0.042(4) 0.004(3) -0.016(3) 0.000(4)
C8 0.037(4) 0.081(6) 0.042(4) -0.015(4) -0.004(3) -0.010(4)
C9 0.041(4) 0.074(6) 0.035(4) -0.008(4) -0.008(3) -0.004(4)
C10 0.072(6) 0.067(6) 0.042(4) -0.007(4) 0.003(3) -0.011(4)
C11 0.066(7) 0.070(7) 0.083(6) 0.013(5) -0.014(4) -0.003(5)
C12 0.070(8) 0.088(9) 0.143(11) 0.019(7) 0.002(6) -0.013(6)
C13 0.079(9) 0.101(10) 0.153(13) -0.013(9) 0.038(8) -0.011(7)
C14 0.157(13) 0.091(9) 0.079(8) 0.001(6) 0.042(8) -0.037(8)
C15 0.111(9) 0.095(8) 0.058(6) 0.005(5) 0.000(5) -0.039(6)
C16 0.055(5) 0.091(7) 0.052(4) -0.018(4) -0.012(3) 0.000(4)
C17 0.22(2) 0.099(13) 0.50(4) -0.103(18) 0.19(2) -0.063(13)
C18 0.23(2) 0.145(15) 0.44(3) -0.144(19) -0.24(2) 0.113(15)
C19 0.50(4) 0.151(16) 0.075(10) 0.001(10) 0.035(15) 0.18(2)
C20 0.048(5) 0.094(7) 0.034(4) -0.005(4) -0.010(3) 0.004(4)
C21 0.033(4) 0.084(6) 0.042(4) -0.006(4) -0.010(3) -0.013(4)
C22 0.054(6) 0.105(8) 0.052(5) -0.011(5) -0.018(4) -0.004(5)
C23 0.057(6) 0.078(6) 0.066(5) 0.012(4) -0.025(4) -0.008(4)
C24 0.052(5) 0.103(8) 0.047(5) 0.006(4) -0.020(3) -0.025(5)
C25 0.064(6) 0.100(8) 0.052(5) -0.015(5) -0.016(4) -0.013(5)
C26 0.054(5) 0.090(7) 0.053(5) -0.009(4) -0.021(3) -0.009(4)
C27 0.044(5) 0.069(6) 0.055(4) -0.005(4) -0.013(3) 0.012(4)
C28 0.046(5) 0.104(8) 0.054(5) -0.017(5) -0.003(3) -0.011(5)
C29 0.096(8) 0.093(8) 0.065(6) -0.024(5) -0.002(5) 0.026(6)
C30 0.086(7) 0.091(8) 0.070(6) -0.027(5) 0.004(5) 0.001(6)
C31 0.066(6) 0.085(7) 0.077(6) -0.008(5) -0.005(4) 0.009(5)
C32 0.060(6) 0.089(7) 0.068(5) -0.013(5) -0.013(4) 0.020(5)
O4 0.063(4) 0.072(5) 0.071(4) -0.004(3) -0.007(3) 0.012(4)

loop_
_atom_type_symbol
_atom_type_description
_atom_type_scat_dispersion_real
_atom_type_scat_dispersion_imag
_atom_type_scat_source
C C 0.0181 0.0091 'International Tables Vol C Tables 4.2.6.8 and 6.1.1.4'
H H 0.0000 0.0000 'International Tables Vol C Tables 4.2.6.8 and 6.1.1.4'
N N 0.0311 0.0180 'International Tables Vol C Tables 4.2.6.8 and 6.1.1.4'
O O 0.0492 0.0322 'International Tables Vol C Tables 4.2.6.8 and 6.1.1.4'
Cl Cl 0.3639 0.7018 'International Tables Vol C Tables 4.2.6.8 and 6.1.1.4'

loop_
_geom_angle_atom_site_label_1
_geom_angle_atom_site_label_2
_geom_angle_atom_site_label_3
_geom_angle
C8 O1 C7 115.3(5)
C20 N1 C9 128.2(7)
C20 N1 H1N 115.9
C9 N1 H1N 115.9
C20 N2 C21 126.4(7)
C20 N2 H2 116.8
C21 N2 H2 116.8
C27 N3 C28 128.1(7)
C27 N3 H3N 116.0
C28 N3 H3N 116.0
C29 N4 C28 117.2(8)
C2 C1 C9 121.4(7)
C2 C1 H1 119.3
C9 C1 H1 119.3
C3 C2 C1 117.8(8)
C3 C2 C16 122.0(6)
C1 C2 C16 120.1(7)
C2 C3 C4 122.2(6)
C2 C3 H3 118.9
C4 C3 H3 118.9
C8 C4 C3 119.1(7)
C8 C4 C5 120.8(8)
C3 C4 C5 120.0(6)
C6 C5 C4 111.4(6)
C6 C5 H5A 109.4
C4 C5 H5A 109.4
C6 C5 H5B 109.4
C4 C5 H5B 109.4
H5A C5 H5B 108.0
C5 C6 C7 111.2(6)
C5 C6 H6A 109.4
C7 C6 H6A 109.4
C5 C6 H6B 109.4
C7 C6 H6B 109.4
H6A C6 H6B 108.0
O1 C7 C10 108.5(6)
O1 C7 C6 108.7(6)
C10 C7 C6 114.6(6)
O1 C7 C27 108.4(5)
C10 C7 C27 108.2(7)
C6 C7 C27 108.2(6)
C4 C8 C9 120.6(8)
C4 C8 O1 122.8(7)
C9 C8 O1 116.5(6)
C1 C9 C8 118.9(6)
C1 C9 N1 122.9(7)
C8 C9 N1 118.1(7)
C15 C10 C11 117.9(9)
C15 C10 C7 120.9(8)
C11 C10 C7 121.0(7)
C12 C11 C10 123.1(10)
C12 C11 H11 118.4
C10 C11 H11 118.4
C11 C12 C13 120.2(12)
C11 C12 H12 119.9
C13 C12 H12 119.9
C12 C13 C14 119.5(11)
C12 C13 H13 120.3
C14 C13 H13 120.3
C13 C14 C15 120.1(11)
C13 C14 H14 119.9
C15 C14 H14 119.9
C10 C15 C14 119.0(10)
C10 C15 H15 120.5
C14 C15 H15 120.5
C17 C16 C18 109.8(15)
C17 C16 C19 109.6(15)
C18 C16 C19 106.5(14)
C17 C16 C2 108.5(9)
C18 C16 C2 110.6(8)
C19 C16 C2 111.7(9)
C16 C17 H17A 109.5
C16 C17 H17B 109.5
H17A C17 H17B 109.5
C16 C17 H17C 109.5
H17A C17 H17C 109.5
H17B C17 H17C 109.5
C16 C18 H18A 109.5
C16 C18 H18B 109.5
H18A C18 H18B 109.5
C16 C18 H18C 109.5
H18A C18 H18C 109.5
H18B C18 H18C 109.5
C16 C19 H19A 109.5
C16 C19 H19B 109.5
H19A C19 H19B 109.5
C16 C19 H19C 109.5
H19A C19 H19C 109.5
H19B C19 H19C 109.5
O2 C20 N1 124.1(7)
O2 C20 N2 123.1(7)
N1 C20 N2 112.8(8)
C22 C21 C26 119.0(7)
C22 C21 N2 124.0(7)
C26 C21 N2 116.8(7)
C21 C22 C23 120.0(8)
C21 C22 H22 120.0
C23 C22 H22 120.0
C24 C23 C22 120.1(9)
C24 C23 H23 120.0
C22 C23 H23 120.0
C25 C24 C23 120.8(7)
C25 C24 Cl1 119.9(7)
C23 C24 Cl1 119.3(7)
C24 C25 C26 118.1(8)
C24 C25 H25 121.0
C26 C25 H25 121.0
C21 C26 C25 122.0(9)
C21 C26 H26 119.0
C25 C26 H26 119.0
O3 C27 N3 124.1(7)
O3 C27 C7 119.9(7)
N3 C27 C7 116.0(7)
N4 C28 C32 122.9(8)
N4 C28 N3 112.5(8)
C32 C28 N3 124.5(7)
N4 C29 C30 123.4(9)
N4 C29 H29 118.3
C30 C29 H29 118.3
C29 C30 C31 118.7(9)
C29 C30 H30 120.6
C31 C30 H30 120.6
C32 C31 C30 120.6(9)
C32 C31 H31 119.7
C30 C31 H31 119.7
C31 C32 C28 117.1(8)
C31 C32 H32 121.5
C28 C32 H32 121.5
H1O O4 H2O 102(7)

loop_
_geom_bond_atom_site_label_1
_geom_bond_atom_site_label_2
_geom_bond_distance
Cl1 C24 1.753(7)
O1 C8 1.405(9)
O1 C7 1.450(8)
O2 C20 1.218(10)
O3 C27 1.202(9)
N1 C20 1.365(9)
N1 C9 1.415(8)
N1 H1N 0.8600
N2 C20 1.373(10)
N2 C21 1.414(9)
N2 H2 0.8600
N3 C27 1.363(9)
N3 C28 1.406(10)
N3 H3N 0.8600
N4 C29 1.336(11)
N4 C28 1.343(10)
C1 C2 1.385(9)
C1 C9 1.390(11)
C1 H1 0.9300
C2 C3 1.381(11)
C2 C16 1.571(12)
C3 C4 1.381(11)
C3 H3 0.9300
C4 C8 1.373(9)
C4 C5 1.513(11)
C5 C6 1.500(11)
C5 H5A 0.9700
C5 H5B 0.9700
C6 C7 1.522(10)
C6 H6A 0.9700
C6 H6B 0.9700
C7 C10 1.517(11)
C7 C27 1.534(11)
C8 C9 1.392(11)
C10 C15 1.385(11)
C10 C11 1.393(12)
C11 C12 1.338(14)
C11 H11 0.9300
C12 C13 1.366(16)
C12 H12 0.9300
C13 C14 1.392(17)
C13 H13 0.9300
C14 C15 1.418(16)
C14 H14 0.9300
C15 H15 0.9300
C16 C17 1.44(2)
C16 C18 1.438(15)
C16 C19 1.442(15)
C17 H17A 0.9600
C17 H17B 0.9600
C17 H17C 0.9600
C18 H18A 0.9600
C18 H18B 0.9600
C18 H18C 0.9600
C19 H19A 0.9600
C19 H19B 0.9600
C19 H19C 0.9600
C21 C22 1.356(12)
C21 C26 1.368(10)
C22 C23 1.384(10)
C22 H22 0.9300
C23 C24 1.366(12)
C23 H23 0.9300
C24 C25 1.363(13)
C25 C26 1.381(10)
C25 H25 0.9300
C26 H26 0.9300
C28 C32 1.388(12)
C29 C30 1.345(13)
C29 H29 0.9300
C30 C31 1.370(12)
C30 H30 0.9300
C31 C32 1.361(12)
C31 H31 0.9300
C32 H32 0.9300
O4 H1O 0.94(11)
O4 H2O 0.86(6)
